data_4038091
loop_
_publ_author_name
'Tong, Guanghu'
'Ding, Zhengwei'
'Liu, Zhi'
'Ding, You-Song'
'Xu, Liang'
'Zhang, Hailong'
'Li, Pengfei'

_publ_section_title
;
 Total Synthesis of Prostratin, a Bioactive Tigliane Diterpenoid: Access
 to Multi-Stereocenter Cyclohexanes from a Phenol.
;
_journal_issue 7
_journal_name_full 'The Journal of organic chemistry'
_journal_page_first 4813
_journal_page_last 4837
_journal_paper_doi 10.1021/acs.joc.0c00022
_journal_volume 85
_journal_year 2020
_chemical_formula_moiety 'C24 H42 O5 Si'
_chemical_formula_sum 'C24 H42 O5 Si'
_chemical_formula_weight 438.66
_space_group_crystal_system monoclinic
_space_group_IT_number 14
_space_group_name_Hall '-P 2ybc'
_space_group_name_H-M_alt 'P 1 21/c 1'
_atom_sites_solution_hydrogens geom
_atom_sites_solution_primary direct
_audit_creation_date 2018-01-26
_audit_creation_method
;
Olex2 1.2
(compiled 2017.08.10 svn.r3458 for OlexSys, GUI svn.r5381)
;
_cell_angle_alpha 90
_cell_angle_beta 90.6950(10)
_cell_angle_gamma 90
_cell_formula_units_Z 4
_cell_length_a 8.2593(9)
_cell_length_b 28.326(3)
_cell_length_c 10.7690(12)
_cell_measurement_reflns_used 9913
_cell_measurement_temperature 100(2)
_cell_measurement_theta_max 27.55
_cell_measurement_theta_min 2.38
_cell_volume 2519.3(5)
_computing_molecular_graphics 'Olex2 (Dolomanov et al., 2009)'
_computing_publication_material 'Olex2 (Dolomanov et al., 2009)'
_computing_structure_refinement 'XL (Sheldrick, 2008)'
_computing_structure_solution 'SIR2004 (Burla et al., 2007)'
_diffrn_ambient_temperature 100.15
_diffrn_measured_fraction_theta_full 1.000
_diffrn_measured_fraction_theta_max 0.999
_diffrn_measurement_device_type 'CCD area detector'
_diffrn_measurement_method 'phi and omega scans'
_diffrn_radiation_monochromator graphite
_diffrn_radiation_type MoK\a
_diffrn_radiation_wavelength 0.71073
_diffrn_reflns_av_R_equivalents 0.0236
_diffrn_reflns_av_unetI/netI 0.0210
_diffrn_reflns_Laue_measured_fraction_full 1.000
_diffrn_reflns_Laue_measured_fraction_max 0.999
_diffrn_reflns_limit_h_max 10
_diffrn_reflns_limit_h_min -10
_diffrn_reflns_limit_k_max 36
_diffrn_reflns_limit_k_min -36
_diffrn_reflns_limit_l_max 14
_diffrn_reflns_limit_l_min -13
_diffrn_reflns_number 23344
_diffrn_reflns_point_group_measured_fraction_full 1.000
_diffrn_reflns_point_group_measured_fraction_max 0.999
_diffrn_reflns_theta_full 25.242
_diffrn_reflns_theta_max 27.549
_diffrn_reflns_theta_min 2.023
_exptl_absorpt_coefficient_mu 0.123
_exptl_absorpt_correction_type none
_exptl_crystal_colour colorless
_exptl_crystal_density_diffrn 1.157
_exptl_crystal_description block
_exptl_crystal_F_000 960
_exptl_crystal_size_max 0.279
_exptl_crystal_size_mid 0.273
_exptl_crystal_size_min 0.219
_refine_diff_density_max 0.380
_refine_diff_density_min -0.197
_refine_diff_density_rms 0.042
_refine_ls_extinction_method none
_refine_ls_goodness_of_fit_ref 1.043
_refine_ls_hydrogen_treatment constr
_refine_ls_matrix_type full
_refine_ls_number_parameters 280
_refine_ls_number_reflns 5802
_refine_ls_number_restraints 0
_refine_ls_restrained_S_all 1.043
_refine_ls_R_factor_all 0.0443
_refine_ls_R_factor_gt 0.0372
_refine_ls_shift/su_max 0.002
_refine_ls_shift/su_mean 0.000
_refine_ls_structure_factor_coef Fsqd
_refine_ls_weighting_details 'w=1/[\s^2^(Fo^2^)+(0.0471P)^2^+0.9347P] where P=(Fo^2^+2Fc^2^)/3'
_refine_ls_weighting_scheme calc
_refine_ls_wR_factor_gt 0.0925
_refine_ls_wR_factor_ref 0.0964
_reflns_Friedel_coverage 0.000
_reflns_number_gt 5054
_reflns_number_total 5802
_reflns_threshold_expression 'I > 2\s(I)'
_cod_data_source_file jo0c00022_si_002.cif
_cod_data_source_block 1
_cod_depositor_comments 'Adding full bibliography for 4038084--4038097.cif.'
_cod_database_code 4038091
_shelx_shelxl_version_number 2014/7
_shelx_space_group_comment
;
The symmetry employed for this shelxl refinement is uniquely defined
by the following loop, which should always be used as a source of
symmetry information in preference to the above space-group names.
They are only intended as comments.
;
_olex2_refinement_description
;
1. Fixed Uiso
 At 1.2 times of:
  All C(H) groups, All C(H,H) groups
 At 1.5 times of:
  All C(H,H,H) groups, All O(H) groups
2.a Ternary CH refined with riding coordinates:
 C7(H7), C8(H8), C13(H13), C15(H15), C17(H17), C21(H21)
2.b Secondary CH2 refined with riding coordinates:
 C12(H12A,H12B), C14(H14A,H14B), C18(H18A,H18B), C20(H20A,H20B)
2.c Aromatic/amide H refined with riding coordinates:
 C23(H23)
2.d X=CH2 refined with riding coordinates:
 C24(H24A,H24B)
2.e Idealised Me refined as rotating group:
 C1(H1A,H1B,H1C), C2(H2A,H2B,H2C), C3(H3A,H3B,H3C), C5(H5A,H5B,H5C), C6(H6A,
 H6B,H6C), C9(H9A,H9B,H9C), C11(H11A,H11B,H11C), C22(H22A,H22B,H22C)
2.f Idealised tetrahedral OH refined as rotating group:
 O4(H4)
;
_olex2_submission_special_instructions 'No special instructions were received'

loop_
_space_group_symop_operation_xyz
'x, y, z'
'-x, y+1/2, -z+1/2'
'-x, -y, -z'
'x, -y-1/2, z-1/2'

loop_
_atom_site_label
_atom_site_type_symbol
_atom_site_fract_x
_atom_site_fract_y
_atom_site_fract_z
_atom_site_U_iso_or_equiv
_atom_site_adp_type
_atom_site_occupancy
_atom_site_site_symmetry_order
_atom_site_calc_flag
_atom_site_refinement_flags_posn
_atom_site_refinement_flags_adp
_atom_site_refinement_flags_occupancy
_atom_site_disorder_assembly
_atom_site_disorder_group
Si1 Si 0.30974(4) 0.54640(2) 0.20249(3) 0.01789(9) Uani 1 1 d . . . . .
O1 O 0.24535(10) 0.59601(3) 0.26919(8) 0.01716(17) Uani 1 1 d . . . . .
O2 O 0.56951(10) 0.64622(3) 0.16927(8) 0.01950(18) Uani 1 1 d . . . . .
O3 O 0.63830(11) 0.72233(3) 0.09980(8) 0.0246(2) Uani 1 1 d . . . . .
O4 O 0.09268(10) 0.61330(3) 0.49273(8) 0.01850(18) Uani 1 1 d . . . . .
H4 H 0.1144 0.6006 0.4245 0.028 Uiso 1 1 calc GR . . . .
O5 O 0.12841(13) 0.68181(4) 0.88074(9) 0.0348(2) Uani 1 1 d . . . . .
C1 C -0.01625(19) 0.51752(6) 0.2169(2) 0.0472(5) Uani 1 1 d . . . . .
H1A H -0.0941 0.4931 0.2403 0.071 Uiso 1 1 calc GR . . . .
H1B H -0.0259 0.5237 0.1276 0.071 Uiso 1 1 calc GR . . . .
H1C H -0.0388 0.5466 0.2631 0.071 Uiso 1 1 calc GR . . . .
C2 C 0.1697(2) 0.49085(5) 0.38821(14) 0.0368(4) Uani 1 1 d . . . . .
H2A H 0.1442 0.5197 0.4343 0.055 Uiso 1 1 calc GR . . . .
H2B H 0.2804 0.4808 0.4088 0.055 Uiso 1 1 calc GR . . . .
H2C H 0.0936 0.4658 0.4108 0.055 Uiso 1 1 calc GR . . . .
C3 C 0.1892(2) 0.45439(5) 0.17725(15) 0.0333(3) Uani 1 1 d . . . . .
H3A H 0.1109 0.4303 0.2022 0.050 Uiso 1 1 calc GR . . . .
H3B H 0.2991 0.4435 0.1970 0.050 Uiso 1 1 calc GR . . . .
H3C H 0.1789 0.4600 0.0877 0.050 Uiso 1 1 calc GR . . . .
C4 C 0.15568(16) 0.50065(4) 0.24781(13) 0.0256(3) Uani 1 1 d . . . . .
C5 C 0.3145(2) 0.55482(5) 0.03127(13) 0.0356(3) Uani 1 1 d . . . . .
H5A H 0.2089 0.5663 0.0019 0.053 Uiso 1 1 calc GR . . . .
H5B H 0.3388 0.5247 -0.0090 0.053 Uiso 1 1 calc GR . . . .
H5C H 0.3984 0.5779 0.0107 0.053 Uiso 1 1 calc GR . . . .
C6 C 0.51568(16) 0.53076(5) 0.26216(14) 0.0298(3) Uani 1 1 d . . . . .
H6A H 0.5946 0.5536 0.2310 0.045 Uiso 1 1 calc GR . . . .
H6B H 0.5444 0.4990 0.2337 0.045 Uiso 1 1 calc GR . . . .
H6C H 0.5163 0.5315 0.3532 0.045 Uiso 1 1 calc GR . . . .
C7 C 0.34519(13) 0.63540(4) 0.30305(10) 0.0138(2) Uani 1 1 d . . . . .
H7 H 0.4385 0.6239 0.3547 0.017 Uiso 1 1 calc R . . . .
C8 C 0.41038(14) 0.66422(4) 0.19380(11) 0.0161(2) Uani 1 1 d . . . . .
H8 H 0.3380 0.6614 0.1190 0.019 Uiso 1 1 calc R . . . .
C9 C 0.61407(19) 0.66252(5) -0.05036(13) 0.0312(3) Uani 1 1 d . . . . .
H9A H 0.6261 0.6287 -0.0671 0.047 Uiso 1 1 calc GR . . . .
H9B H 0.6835 0.6805 -0.1064 0.047 Uiso 1 1 calc GR . . . .
H9C H 0.5009 0.6718 -0.0638 0.047 Uiso 1 1 calc GR . . . .
C10 C 0.66325(15) 0.67268(4) 0.08301(12) 0.0221(3) Uani 1 1 d . . . . .
C11 C 0.83771(17) 0.65943(6) 0.11137(14) 0.0334(3) Uani 1 1 d . . . . .
H11A H 0.8652 0.6685 0.1969 0.050 Uiso 1 1 calc GR . . . .
H11B H 0.9093 0.6760 0.0539 0.050 Uiso 1 1 calc GR . . . .
H11C H 0.8514 0.6253 0.1017 0.050 Uiso 1 1 calc GR . . . .
C12 C 0.58943(15) 0.73414(4) 0.22288(12) 0.0229(3) Uani 1 1 d . . . . .
H12A H 0.5925 0.7688 0.2346 0.028 Uiso 1 1 calc R . . . .
H12B H 0.6639 0.7195 0.2844 0.028 Uiso 1 1 calc R . . . .
C13 C 0.41836(14) 0.71595(4) 0.24109(11) 0.0180(2) Uani 1 1 d . . . . .
H13 H 0.3415 0.7357 0.1908 0.022 Uiso 1 1 calc R . . . .
C14 C 0.36124(14) 0.71473(4) 0.37656(11) 0.0190(2) Uani 1 1 d . . . . .
H14A H 0.4538 0.7107 0.4349 0.023 Uiso 1 1 calc R . . . .
H14B H 0.3022 0.7440 0.3981 0.023 Uiso 1 1 calc R . . . .
C15 C 0.24842(13) 0.67156(4) 0.37879(11) 0.0147(2) Uani 1 1 d . . . . .
H15 H 0.1512 0.6800 0.3272 0.018 Uiso 1 1 calc R . . . .
C16 C 0.18485(13) 0.65623(4) 0.50653(11) 0.0152(2) Uani 1 1 d . . . . .
C17 C 0.06740(14) 0.69460(4) 0.55649(12) 0.0196(2) Uani 1 1 d . . . . .
H17 H 0.1320 0.7239 0.5715 0.023 Uiso 1 1 calc R . . . .
C18 C -0.00486(15) 0.67929(5) 0.68181(12) 0.0253(3) Uani 1 1 d . . . . .
H18A H -0.0699 0.7056 0.7154 0.030 Uiso 1 1 calc R . . . .
H18B H -0.0785 0.6522 0.6676 0.030 Uiso 1 1 calc R . . . .
C19 C 0.12190(16) 0.66551(5) 0.77606(12) 0.0253(3) Uani 1 1 d . . . . .
C20 C 0.24382(16) 0.63078(5) 0.72924(12) 0.0242(3) Uani 1 1 d . . . . .
H20A H 0.1907 0.5999 0.7152 0.029 Uiso 1 1 calc R . . . .
H20B H 0.3304 0.6264 0.7926 0.029 Uiso 1 1 calc R . . . .
C21 C 0.31919(14) 0.64812(4) 0.60674(11) 0.0178(2) Uani 1 1 d . . . . .
H21 H 0.3714 0.6793 0.6239 0.021 Uiso 1 1 calc R . . . .
C22 C -0.07032(15) 0.70705(5) 0.46594(13) 0.0247(3) Uani 1 1 d . . . . .
H22A H -0.1204 0.6780 0.4346 0.037 Uiso 1 1 calc GR . . . .
H22B H -0.0271 0.7252 0.3963 0.037 Uiso 1 1 calc GR . . . .
H22C H -0.1517 0.7260 0.5090 0.037 Uiso 1 1 calc GR . . . .
C23 C 0.45099(15) 0.61409(4) 0.57276(11) 0.0213(2) Uani 1 1 d . . . . .
H23 H 0.4208 0.5832 0.5475 0.026 Uiso 1 1 calc R . . . .
C24 C 0.60663(16) 0.62491(5) 0.57622(13) 0.0299(3) Uani 1 1 d . . . . .
H24A H 0.6401 0.6556 0.6012 0.036 Uiso 1 1 calc R . . . .
H24B H 0.6850 0.6020 0.5537 0.036 Uiso 1 1 calc R . . . .

loop_
_atom_site_aniso_label
_atom_site_aniso_U_11
_atom_site_aniso_U_22
_atom_site_aniso_U_33
_atom_site_aniso_U_23
_atom_site_aniso_U_13
_atom_site_aniso_U_12
Si1 0.02116(17) 0.01537(15) 0.01726(17) -0.00281(12) 0.00485(12) -0.00171(12)
O1 0.0167(4) 0.0149(4) 0.0199(4) -0.0029(3) 0.0035(3) -0.0036(3)
O2 0.0188(4) 0.0201(4) 0.0198(4) 0.0055(3) 0.0093(3) 0.0019(3)
O3 0.0282(5) 0.0226(4) 0.0233(5) 0.0041(3) 0.0089(4) -0.0059(3)
O4 0.0190(4) 0.0180(4) 0.0186(4) -0.0043(3) 0.0050(3) -0.0067(3)
O5 0.0380(6) 0.0472(6) 0.0195(5) -0.0098(4) 0.0088(4) -0.0106(5)
C1 0.0253(8) 0.0286(7) 0.0876(14) -0.0054(8) -0.0013(8) -0.0060(6)
C2 0.0530(10) 0.0211(6) 0.0367(8) 0.0006(6) 0.0232(7) -0.0040(6)
C3 0.0430(8) 0.0182(6) 0.0389(8) -0.0068(5) 0.0045(6) -0.0053(5)
C4 0.0259(6) 0.0156(5) 0.0356(7) -0.0032(5) 0.0067(5) -0.0030(5)
C5 0.0560(10) 0.0313(7) 0.0198(7) -0.0048(5) 0.0076(6) -0.0061(7)
C6 0.0236(7) 0.0260(6) 0.0399(8) -0.0053(6) 0.0038(6) 0.0043(5)
C7 0.0131(5) 0.0130(5) 0.0152(5) -0.0007(4) 0.0021(4) -0.0013(4)
C8 0.0151(5) 0.0168(5) 0.0166(5) 0.0019(4) 0.0020(4) -0.0002(4)
C9 0.0397(8) 0.0345(7) 0.0194(7) 0.0019(5) 0.0077(6) -0.0068(6)
C10 0.0229(6) 0.0238(6) 0.0197(6) 0.0047(5) 0.0083(5) -0.0031(5)
C11 0.0230(7) 0.0462(8) 0.0313(8) 0.0087(6) 0.0115(6) 0.0024(6)
C12 0.0211(6) 0.0223(6) 0.0256(7) -0.0004(5) 0.0057(5) -0.0052(5)
C13 0.0175(5) 0.0144(5) 0.0223(6) 0.0035(4) 0.0009(4) 0.0001(4)
C14 0.0191(6) 0.0137(5) 0.0244(6) -0.0015(4) 0.0046(5) -0.0009(4)
C15 0.0124(5) 0.0136(5) 0.0182(6) -0.0003(4) 0.0019(4) 0.0009(4)
C16 0.0125(5) 0.0146(5) 0.0186(6) -0.0022(4) 0.0023(4) -0.0016(4)
C17 0.0157(5) 0.0194(5) 0.0237(6) -0.0059(4) 0.0040(4) 0.0002(4)
C18 0.0185(6) 0.0322(7) 0.0255(7) -0.0076(5) 0.0076(5) -0.0011(5)
C19 0.0234(6) 0.0322(7) 0.0206(6) -0.0043(5) 0.0080(5) -0.0100(5)
C20 0.0231(6) 0.0325(7) 0.0171(6) 0.0003(5) 0.0009(5) -0.0036(5)
C21 0.0149(5) 0.0205(5) 0.0181(6) -0.0016(4) 0.0014(4) -0.0017(4)
C22 0.0159(6) 0.0279(6) 0.0305(7) -0.0019(5) 0.0036(5) 0.0062(5)
C23 0.0238(6) 0.0223(6) 0.0176(6) 0.0019(5) -0.0004(5) 0.0041(5)
C24 0.0213(6) 0.0370(7) 0.0315(7) -0.0018(6) -0.0021(5) 0.0075(5)

loop_
_atom_type_symbol
_atom_type_description
_atom_type_scat_dispersion_real
_atom_type_scat_dispersion_imag
_atom_type_scat_source
C C 0.0033 0.0016 'International Tables Vol C Tables 4.2.6.8 and 6.1.1.4'
H H 0.0000 0.0000 'International Tables Vol C Tables 4.2.6.8 and 6.1.1.4'
O O 0.0106 0.0060 'International Tables Vol C Tables 4.2.6.8 and 6.1.1.4'
Si Si 0.0817 0.0704 'International Tables Vol C Tables 4.2.6.8 and 6.1.1.4'

loop_
_geom_angle_atom_site_label_1
_geom_angle_atom_site_label_2
_geom_angle_atom_site_label_3
_geom_angle
_geom_angle_site_symmetry_1
_geom_angle_site_symmetry_3
_geom_angle_publ_flag
O1 Si1 C4 104.36(5) . . ?
O1 Si1 C5 109.24(6) . . ?
O1 Si1 C6 110.25(5) . . ?
C5 Si1 C4 111.56(7) . . ?
C5 Si1 C6 109.99(8) . . ?
C6 Si1 C4 111.31(6) . . ?
C7 O1 Si1 125.48(7) . . ?
C10 O2 C8 115.93(9) . . ?
C12 O3 C10 112.90(9) . . ?
C1 C4 Si1 110.88(10) . . ?
C1 C4 C2 109.17(13) . . ?
C1 C4 C3 109.26(12) . . ?
C2 C4 Si1 109.58(10) . . ?
C2 C4 C3 108.59(11) . . ?
C3 C4 Si1 109.33(9) . . ?
O1 C7 C8 115.18(9) . . ?
O1 C7 C15 110.63(8) . . ?
C8 C7 C15 103.97(8) . . ?
O2 C8 C7 106.39(9) . . ?
O2 C8 C13 111.10(9) . . ?
C7 C8 C13 105.33(9) . . ?
O2 C10 O3 110.67(9) . . ?
O2 C10 C9 112.05(11) . . ?
O2 C10 C11 105.09(10) . . ?
O3 C10 C9 105.58(10) . . ?
O3 C10 C11 110.80(11) . . ?
C9 C10 C11 112.77(11) . . ?
O3 C12 C13 108.29(10) . . ?
C12 C13 C8 108.28(9) . . ?
C12 C13 C14 115.24(10) . . ?
C14 C13 C8 106.11(9) . . ?
C15 C14 C13 103.03(9) . . ?
C7 C15 C16 118.05(9) . . ?
C14 C15 C7 101.67(8) . . ?
C14 C15 C16 116.82(9) . . ?
O4 C16 C15 109.33(9) . . ?
O4 C16 C17 107.10(9) . . ?
O4 C16 C21 108.56(9) . . ?
C15 C16 C17 109.40(9) . . ?
C15 C16 C21 114.40(9) . . ?
C21 C16 C17 107.79(9) . . ?
C18 C17 C16 110.79(10) . . ?
C22 C17 C16 113.71(10) . . ?
C22 C17 C18 109.23(10) . . ?
C19 C18 C17 112.97(10) . . ?
O5 C19 C18 123.34(13) . . ?
O5 C19 C20 122.50(13) . . ?
C20 C19 C18 114.14(11) . . ?
C19 C20 C21 110.96(10) . . ?
C20 C21 C16 110.36(9) . . ?
C23 C21 C16 116.01(10) . . ?
C23 C21 C20 107.73(10) . . ?
C24 C23 C21 123.48(12) . . ?

loop_
_geom_bond_atom_site_label_1
_geom_bond_atom_site_label_2
_geom_bond_distance
_geom_bond_site_symmetry_2
_geom_bond_publ_flag
Si1 O1 1.6680(8) . ?
Si1 C4 1.8846(13) . ?
Si1 C5 1.8602(15) . ?
Si1 C6 1.8644(14) . ?
O1 C7 1.4321(13) . ?
O2 C8 1.4372(14) . ?
O2 C10 1.4289(14) . ?
O3 C10 1.4332(15) . ?
O3 C12 1.4299(15) . ?
O4 C16 1.4413(13) . ?
O5 C19 1.2187(16) . ?
C1 C4 1.531(2) . ?
C2 C4 1.540(2) . ?
C3 C4 1.5415(18) . ?
C7 C8 1.5350(15) . ?
C7 C15 1.5392(15) . ?
C8 C13 1.5525(15) . ?
C9 C10 1.5155(19) . ?
C10 C11 1.5165(19) . ?
C12 C13 1.5189(16) . ?
C13 C14 1.5390(17) . ?
C14 C15 1.5379(15) . ?
C15 C16 1.5408(16) . ?
C16 C17 1.5570(15) . ?
C16 C21 1.5555(16) . ?
C17 C18 1.5443(17) . ?
C17 C22 1.5304(18) . ?
C18 C19 1.501(2) . ?
C19 C20 1.4994(18) . ?
C20 C21 1.5456(17) . ?
C21 C23 1.5027(16) . ?
C23 C24 1.3216(19) . ?
